data_7155914
loop_
_publ_author_name
'Qian, Yu-lun'
'Xia, Peng-Ju'
'Li, Jun'
'Zhao, Qinglan'
'Xiao, Jun-An'
'Xiang, Haoyue'
'Yang, Hua'

_publ_section_title
;
 Diversity-driven and facile 1,3-dipolar cycloaddition to access
 dispirooxindole-imidazolidine scaffolds
;
_journal_name_full 'Org. Biomol. Chem.'
_journal_paper_doi 10.1039/C7OB02319G
_journal_year 2017
_chemical_formula_sum 'C43 H40 N4 O4'
_chemical_formula_weight 676.82
_chemical_name_systematic
; 
 ? 
;
_space_group_IT_number 61
_symmetry_cell_setting orthorhombic
_symmetry_space_group_name_Hall '-P 2ac 2ab'
_symmetry_space_group_name_H-M 'P b c a'
_atom_sites_solution_hydrogens geom
_atom_sites_solution_primary direct
_atom_sites_solution_secondary difmap
_audit_creation_method SHELXL-97
_audit_update_record
;
2017-08-27 deposited with the CCDC.
2017-10-04 downloaded from the CCDC.
;
_cell_angle_alpha 90.00
_cell_angle_beta 90.00
_cell_angle_gamma 90.00
_cell_formula_units_Z 8
_cell_length_a 19.078(2)
_cell_length_b 17.996(2)
_cell_length_c 20.823(3)
_cell_measurement_reflns_used 6780
_cell_measurement_temperature 296(2)
_cell_measurement_theta_max 25.68
_cell_measurement_theta_min 1.84
_cell_volume 7149.1(15)
_computing_structure_refinement 'SHELXL-97 (Sheldrick, 1997)'
_computing_structure_solution 'SHELXS-97 (Sheldrick, 1990)'
_diffrn_ambient_temperature 296(2)
_diffrn_measured_fraction_theta_full 1.000
_diffrn_measured_fraction_theta_max 1.000
_diffrn_measurement_device_type 'CCD area detector'
_diffrn_measurement_method 'phi and omega scans'
_diffrn_radiation_monochromator graphite
_diffrn_radiation_source 'fine-focus sealed tube'
_diffrn_radiation_type MoK\a
_diffrn_radiation_wavelength 0.71073
_diffrn_reflns_av_R_equivalents 0.0376
_diffrn_reflns_av_sigmaI/netI 0.0568
_diffrn_reflns_limit_h_max 23
_diffrn_reflns_limit_h_min -15
_diffrn_reflns_limit_k_max 15
_diffrn_reflns_limit_k_min -21
_diffrn_reflns_limit_l_max 18
_diffrn_reflns_limit_l_min -25
_diffrn_reflns_number 31791
_diffrn_reflns_theta_full 25.68
_diffrn_reflns_theta_max 25.68
_diffrn_reflns_theta_min 1.84
_exptl_absorpt_coefficient_mu 0.081
_exptl_crystal_colour COLORLESS
_exptl_crystal_density_diffrn 1.258
_exptl_crystal_density_method 'not measured'
_exptl_crystal_description BAR
_exptl_crystal_F_000 2864
_exptl_crystal_size_max 0.3
_exptl_crystal_size_mid 0.2
_exptl_crystal_size_min 0.2
_refine_diff_density_max 0.384
_refine_diff_density_min -0.386
_refine_diff_density_rms 0.046
_refine_ls_extinction_method none
_refine_ls_goodness_of_fit_ref 1.007
_refine_ls_hydrogen_treatment mixed
_refine_ls_matrix_type full
_refine_ls_number_parameters 460
_refine_ls_number_reflns 6780
_refine_ls_number_restraints 0
_refine_ls_restrained_S_all 1.007
_refine_ls_R_factor_all 0.1258
_refine_ls_R_factor_gt 0.0531
_refine_ls_shift/su_max 0.000
_refine_ls_shift/su_mean 0.000
_refine_ls_structure_factor_coef Fsqd
_refine_ls_weighting_details 'calc w=1/[\s^2^(Fo^2^)+(0.0745P)^2^+0.0845P] where P=(Fo^2^+2Fc^2^)/3'
_refine_ls_weighting_scheme calc
_refine_ls_wR_factor_gt 0.1222
_refine_ls_wR_factor_ref 0.1495
_reflns_number_gt 3492
_reflns_number_total 6780
_reflns_threshold_expression >2sigma(I)
_cod_data_source_file c7ob02319g2.cif
_cod_data_source_block ja
_cod_depositor_comments
;
The following automatic conversions were performed:

'_symmetry_cell_setting' value 'Orthorhombic' changed to
'orthorhombic' according to
/home/data/users/saulius/crontab/automatic-downloads/rss-feeds/RSC/lib/dictionaries/cif_core.dic
dictionary named 'cif_core.dic' version 2.4.2 from 2011-04-26.

Automatic conversion script
Id: cif_fix_values 4973 2017-02-22 13:04:09Z antanas 

2018-02-03
Z value and formula changed from original absurd values
                 miguel
;
_cod_original_formula_sum 'C2.41 H2.24 N0.22 O0.22'
_cod_original_formula_weight 37.86
_cod_original_formula_units_Z 143
_cod_original_cell_volume 7149.0(15)
_cod_original_sg_symbol_H-M Pbca
_cod_database_code 7155914

loop_
_symmetry_equiv_pos_as_xyz
'x, y, z'
'-x+1/2, -y, z+1/2'
'-x, y+1/2, -z+1/2'
'x+1/2, -y+1/2, -z'
'-x, -y, -z'
'x-1/2, y, -z-1/2'
'x, -y-1/2, z-1/2'
'-x-1/2, y-1/2, z'

loop_
_atom_site_label
_atom_site_type_symbol
_atom_site_fract_x
_atom_site_fract_y
_atom_site_fract_z
_atom_site_U_iso_or_equiv
_atom_site_adp_type
_atom_site_occupancy
_atom_site_symmetry_multiplicity
_atom_site_calc_flag
_atom_site_refinement_flags
O4 O 0.15900(8) 0.39921(8) 0.07150(7) 0.0581(5) Uani 1 1 d .
O3 O 0.20411(8) 0.40081(9) 0.28931(8) 0.0593(5) Uani 1 1 d .
N3 N 0.20825(9) 0.51940(10) 0.32906(9) 0.0505(5) Uani 1 1 d .
N4 N 0.18109(11) 0.59275(10) 0.10324(9) 0.0510(5) Uani 1 1 d .
N2 N 0.24117(9) 0.41582(10) 0.14514(9) 0.0505(5) Uani 1 1 d .
N1 N 0.32289(9) 0.46404(10) 0.21518(8) 0.0518(5) Uani 1 1 d .
H1A H 0.3639 0.4785 0.2269 0.062 Uiso 1 1 calc R
O2 O 0.29446(9) 0.55280(10) 0.08881(8) 0.0683(5) Uani 1 1 d .
C40 C 0.21951(11) 0.46613(14) 0.28411(11) 0.0471(6) Uani 1 1 d .
C39 C 0.13722(11) 0.50151(12) 0.16797(10) 0.0415(5) Uani 1 1 d .
C38 C 0.26365(11) 0.58207(12) 0.24829(11) 0.0455(6) Uani 1 1 d .
C37 C 0.12124(12) 0.56554(12) 0.13433(11) 0.0462(6) Uani 1 1 d .
C36 C 0.30617(11) 0.39686(13) 0.18049(11) 0.0504(6) Uani 1 1 d .
H36A H 0.2960 0.3572 0.2113 0.060 Uiso 1 1 calc R
C45 C 0.23680(14) 0.54758(13) 0.11308(11) 0.0506(6) Uani 1 1 d .
O1 O 0.22898(9) 0.30325(10) 0.10009(9) 0.0820(6) Uani 1 1 d .
C35 C 0.25656(11) 0.50284(12) 0.22648(10) 0.0445(6) Uani 1 1 d .
C34 C 0.21470(11) 0.48850(12) 0.16231(10) 0.0441(6) Uani 1 1 d .
C33 C 0.15898(12) 0.65188(13) -0.00245(11) 0.0516(6) Uani 1 1 d .
C32 C 0.29253(11) 0.64397(14) 0.21999(12) 0.0551(6) Uani 1 1 d .
H32A H 0.3133 0.6408 0.1797 0.066 Uiso 1 1 calc R
C31 C 0.23380(11) 0.58824(13) 0.30865(12) 0.0486(6) Uani 1 1 d .
C30 C 0.08484(13) 0.46328(13) 0.19860(11) 0.0550(6) Uani 1 1 d .
H30A H 0.0946 0.4197 0.2209 0.066 Uiso 1 1 calc R
C29 C 0.42167(12) 0.32901(14) 0.17201(12) 0.0537(6) Uani 1 1 d .
C28 C 0.16304(13) 0.58574(15) -0.03525(13) 0.0658(7) Uani 1 1 d .
H28A H 0.1797 0.5435 -0.0145 0.079 Uiso 1 1 calc R
C27 C 0.40458(13) 0.26877(15) 0.20916(12) 0.0619(7) Uani 1 1 d .
H27A H 0.3577 0.2557 0.2135 0.074 Uiso 1 1 calc R
C26 C 0.18473(14) 0.65983(13) 0.06504(12) 0.0657(7) Uani 1 1 d .
H26A H 0.2331 0.6765 0.0639 0.079 Uiso 1 1 calc R
H26B H 0.1574 0.6982 0.0862 0.079 Uiso 1 1 calc R
C25 C 0.29016(12) 0.71095(14) 0.25247(14) 0.0630(7) Uani 1 1 d .
H25A H 0.3091 0.7532 0.2335 0.076 Uiso 1 1 calc R
C24 C 0.23129(12) 0.65477(14) 0.34128(13) 0.0617(7) Uani 1 1 d .
H24A H 0.2107 0.6582 0.3816 0.074 Uiso 1 1 calc R
C23 C 0.21051(13) 0.36696(14) 0.10521(12) 0.0553(6) Uani 1 1 d .
C22 C 0.17915(13) 0.50481(14) 0.39207(11) 0.0629(7) Uani 1 1 d .
H22A H 0.2114 0.5234 0.4243 0.075 Uiso 1 1 calc R
H22B H 0.1754 0.4515 0.3979 0.075 Uiso 1 1 calc R
C21 C 0.01668(13) 0.49098(17) 0.19570(13) 0.0673(8) Uani 1 1 d .
H21A H -0.0194 0.4655 0.2161 0.081 Uiso 1 1 calc R
C17 C 0.05434(14) 0.59360(15) 0.13159(12) 0.0627(7) Uani 1 1 d .
H17A H 0.0445 0.6370 0.1091 0.075 Uiso 1 1 calc R
C16 C 0.10840(13) 0.53918(13) 0.40328(12) 0.0548(6) Uani 1 1 d .
C15 C 0.26058(14) 0.71611(15) 0.31182(15) 0.0696(8) Uani 1 1 d .
H15A H 0.2601 0.7617 0.3329 0.084 Uiso 1 1 calc R
C14 C 0.36602(12) 0.37275(14) 0.13767(11) 0.0598(7) Uani 1 1 d .
H14A H 0.3474 0.3427 0.1029 0.072 Uiso 1 1 calc R
H14B H 0.3873 0.4165 0.1188 0.072 Uiso 1 1 calc R
C13 C 0.49152(15) 0.34630(16) 0.16627(14) 0.0792(8) Uani 1 1 d .
H13A H 0.5049 0.3873 0.1420 0.095 Uiso 1 1 calc R
C12 C 0.00244(14) 0.55516(18) 0.16326(14) 0.0725(8) Uani 1 1 d .
H12A H -0.0432 0.5733 0.1626 0.087 Uiso 1 1 calc R
C11 C 0.52326(19) 0.2448(2) 0.23361(17) 0.0947(11) Uani 1 1 d .
H11A H 0.5573 0.2169 0.2546 0.114 Uiso 1 1 calc R
C10 C 0.11291(16) 0.7078(2) -0.09748(17) 0.0927(10) Uani 1 1 d .
H10A H 0.0957 0.7496 -0.1184 0.111 Uiso 1 1 calc R
C9 C 0.13330(14) 0.71289(15) -0.03391(15) 0.0749(8) Uani 1 1 d .
H9A H 0.1296 0.7580 -0.0124 0.090 Uiso 1 1 calc R
C8 C 0.14264(14) 0.58134(19) -0.09881(15) 0.0793(9) Uani 1 1 d .
H8A H 0.1460 0.5363 -0.1205 0.095 Uiso 1 1 calc R
C19 C 0.06039(16) 0.54848(16) 0.35583(14) 0.0770(8) Uani 1 1 d .
H19A H 0.0720 0.5352 0.3140 0.092 Uiso 1 1 calc R
C7 C 0.10741(14) 0.35445(16) 0.03577(13) 0.0699(8) Uani 1 1 d .
C6 C 0.05148(15) 0.41074(18) 0.02001(14) 0.0875(9) Uani 1 1 d .
H6A H 0.0303 0.4281 0.0590 0.131 Uiso 1 1 calc R
H6B H 0.0164 0.3881 -0.0066 0.131 Uiso 1 1 calc R
H6C H 0.0722 0.4519 -0.0024 0.131 Uiso 1 1 calc R
C5 C 0.45475(17) 0.22702(16) 0.24028(13) 0.0779(9) Uani 1 1 d .
H5A H 0.4416 0.1869 0.2657 0.093 Uiso 1 1 calc R
C4 C 0.11778(16) 0.6421(3) -0.12971(15) 0.0923(11) Uani 1 1 d .
H4A H 0.1042 0.6391 -0.1725 0.111 Uiso 1 1 calc R
C3 C 0.54263(16) 0.3032(2) 0.19637(19) 0.0972(11) Uani 1 1 d .
H3A H 0.5898 0.3144 0.1909 0.117 Uiso 1 1 calc R
C18 C -0.00456(16) 0.57700(17) 0.36825(18) 0.0855(9) Uani 1 1 d .
H18A H -0.0364 0.5831 0.3348 0.103 Uiso 1 1 calc R
C43 C -0.02303(18) 0.59635(18) 0.4282(2) 0.0968(11) Uani 1 1 d .
H43A H -0.0678 0.6142 0.4367 0.116 Uiso 1 1 calc R
C44 C 0.08970(18) 0.5607(2) 0.46370(14) 0.0994(11) Uani 1 1 d .
H44A H 0.1217 0.5558 0.4971 0.119 Uiso 1 1 calc R
C2 C 0.14191(18) 0.3243(2) -0.02349(16) 0.1376(15) Uani 1 1 d .
H2A H 0.1766 0.2882 -0.0115 0.206 Uiso 1 1 calc R
H2B H 0.1640 0.3642 -0.0465 0.206 Uiso 1 1 calc R
H2C H 0.1073 0.3013 -0.0503 0.206 Uiso 1 1 calc R
C1 C 0.07800(17) 0.29493(18) 0.07911(17) 0.1121(12) Uani 1 1 d .
H1B H 0.1138 0.2591 0.0884 0.168 Uiso 1 1 calc R
H1C H 0.0395 0.2708 0.0581 0.168 Uiso 1 1 calc R
H1D H 0.0620 0.3171 0.1184 0.168 Uiso 1 1 calc R
C46 C 0.0246(2) 0.5895(3) 0.47602(19) 0.1317(15) Uani 1 1 d .
H46A H 0.0130 0.6044 0.5175 0.158 Uiso 1 1 calc R

loop_
_atom_site_aniso_label
_atom_site_aniso_U_11
_atom_site_aniso_U_22
_atom_site_aniso_U_33
_atom_site_aniso_U_23
_atom_site_aniso_U_13
_atom_site_aniso_U_12
O4 0.0560(11) 0.0545(10) 0.0637(11) -0.0138(8) -0.0177(9) 0.0031(8)
O3 0.0688(12) 0.0438(11) 0.0654(11) 0.0040(8) 0.0007(8) 0.0043(8)
N3 0.0580(13) 0.0474(13) 0.0461(12) -0.0025(10) 0.0011(10) 0.0035(9)
N4 0.0598(14) 0.0412(12) 0.0518(12) 0.0022(10) -0.0122(11) 0.0018(10)
N2 0.0472(12) 0.0455(12) 0.0588(12) -0.0126(10) -0.0138(10) 0.0094(9)
N1 0.0336(11) 0.0618(13) 0.0602(13) -0.0144(10) -0.0158(9) 0.0093(9)
O2 0.0542(12) 0.0845(13) 0.0663(12) 0.0059(9) 0.0058(9) -0.0070(10)
C40 0.0442(14) 0.0434(15) 0.0538(15) -0.0003(13) -0.0121(12) 0.0084(12)
C39 0.0374(14) 0.0424(13) 0.0448(14) -0.0078(11) -0.0065(11) 0.0001(11)
C38 0.0353(13) 0.0482(15) 0.0531(15) -0.0046(12) -0.0098(11) 0.0004(11)
C37 0.0467(15) 0.0446(15) 0.0472(14) -0.0099(11) -0.0106(12) 0.0037(12)
C36 0.0461(15) 0.0548(15) 0.0502(14) -0.0022(12) -0.0067(12) 0.0138(12)
C45 0.0489(16) 0.0544(16) 0.0486(15) -0.0061(12) -0.0087(13) -0.0032(13)
O1 0.0779(13) 0.0509(12) 0.1172(16) -0.0266(11) -0.0203(11) 0.0188(10)
C35 0.0397(13) 0.0459(14) 0.0477(14) -0.0021(11) -0.0066(11) 0.0047(11)
C34 0.0443(14) 0.0386(13) 0.0495(14) -0.0033(11) -0.0047(11) 0.0017(10)
C33 0.0533(15) 0.0470(15) 0.0545(16) 0.0065(13) -0.0050(12) -0.0040(12)
C32 0.0435(15) 0.0565(17) 0.0653(16) 0.0007(14) -0.0085(12) -0.0067(12)
C31 0.0415(14) 0.0476(15) 0.0568(16) -0.0059(13) -0.0093(12) 0.0041(11)
C30 0.0505(16) 0.0578(16) 0.0568(15) -0.0060(13) -0.0063(13) -0.0028(13)
C29 0.0447(16) 0.0570(17) 0.0594(16) -0.0214(14) -0.0039(12) 0.0107(12)
C28 0.0673(18) 0.0682(19) 0.0619(19) -0.0026(15) -0.0066(14) 0.0090(14)
C27 0.0515(17) 0.0663(19) 0.0680(17) -0.0148(15) -0.0041(14) 0.0151(14)
C26 0.0869(19) 0.0427(16) 0.0674(18) 0.0036(13) -0.0160(15) -0.0055(13)
C25 0.0502(16) 0.0498(17) 0.089(2) -0.0010(16) -0.0112(15) -0.0097(12)
C24 0.0591(17) 0.0588(18) 0.0672(17) -0.0152(14) -0.0039(13) 0.0028(13)
C23 0.0519(16) 0.0474(16) 0.0667(17) -0.0087(14) -0.0046(14) 0.0099(13)
C22 0.0689(17) 0.0702(18) 0.0496(16) 0.0028(13) -0.0010(13) 0.0087(14)
C21 0.0423(17) 0.090(2) 0.0692(18) -0.0197(17) -0.0038(13) -0.0075(15)
C17 0.0595(18) 0.0578(17) 0.0707(18) -0.0172(14) -0.0231(15) 0.0190(15)
C16 0.0579(17) 0.0499(15) 0.0565(17) -0.0024(13) 0.0022(14) 0.0002(12)
C15 0.0620(18) 0.0521(18) 0.095(2) -0.0208(16) -0.0118(17) -0.0037(14)
C14 0.0542(16) 0.0671(17) 0.0582(16) -0.0038(13) -0.0005(13) 0.0184(13)
C13 0.057(2) 0.073(2) 0.107(2) -0.0143(17) -0.0028(17) 0.0060(16)
C12 0.0459(17) 0.089(2) 0.083(2) -0.0288(18) -0.0168(16) 0.0176(16)
C11 0.074(3) 0.090(3) 0.120(3) -0.027(2) -0.040(2) 0.026(2)
C10 0.095(2) 0.095(3) 0.089(3) 0.047(2) -0.025(2) -0.028(2)
C9 0.086(2) 0.0577(18) 0.081(2) 0.0205(15) -0.0146(17) -0.0081(15)
C8 0.074(2) 0.104(3) 0.060(2) -0.0160(19) 0.0014(16) -0.0071(18)
C19 0.069(2) 0.096(2) 0.0664(19) -0.0124(16) -0.0044(17) 0.0126(17)
C7 0.0606(18) 0.076(2) 0.0735(19) -0.0255(16) -0.0148(15) -0.0108(15)
C6 0.069(2) 0.107(2) 0.086(2) -0.0089(18) -0.0296(16) -0.0026(18)
C5 0.083(2) 0.071(2) 0.080(2) -0.0135(16) -0.0162(18) 0.0319(18)
C4 0.081(2) 0.135(3) 0.061(2) 0.027(2) -0.0072(17) -0.036(2)
C3 0.0480(19) 0.096(3) 0.147(3) -0.034(2) -0.028(2) 0.0110(19)
C18 0.063(2) 0.090(2) 0.104(3) 0.0019(19) -0.0094(19) 0.0073(17)
C43 0.072(2) 0.092(2) 0.127(3) 0.004(2) 0.026(2) 0.0196(18)
C44 0.085(2) 0.147(3) 0.066(2) -0.015(2) 0.0037(18) 0.029(2)
C2 0.114(3) 0.199(4) 0.100(3) -0.091(3) -0.009(2) 0.008(3)
C1 0.088(2) 0.089(3) 0.159(3) 0.001(2) -0.022(2) -0.0287(19)
C46 0.108(3) 0.197(4) 0.090(3) -0.029(3) 0.019(3) 0.050(3)

loop_
_atom_type_symbol
_atom_type_description
_atom_type_scat_dispersion_real
_atom_type_scat_dispersion_imag
_atom_type_scat_source
C C 0.0033 0.0016 'International Tables Vol C Tables 4.2.6.8 and 6.1.1.4'
H H 0.0000 0.0000 'International Tables Vol C Tables 4.2.6.8 and 6.1.1.4'
N N 0.0061 0.0033 'International Tables Vol C Tables 4.2.6.8 and 6.1.1.4'
O O 0.0106 0.0060 'International Tables Vol C Tables 4.2.6.8 and 6.1.1.4'

loop_
_geom_angle_atom_site_label_1
_geom_angle_atom_site_label_2
_geom_angle_atom_site_label_3
_geom_angle
C23 O4 C7 121.17(19)
C40 N3 C31 111.17(19)
C40 N3 C22 123.9(2)
C31 N3 C22 124.73(19)
C45 N4 C37 111.1(2)
C45 N4 C26 123.1(2)
C37 N4 C26 125.8(2)
C23 N2 C34 126.33(19)
C23 N2 C36 121.38(19)
C34 N2 C36 112.18(16)
C36 N1 C35 106.78(16)
C36 N1 H1A 126.6
C35 N1 H1A 126.6
O3 C40 N3 125.7(2)
O3 C40 C35 126.5(2)
N3 C40 C35 107.9(2)
C30 C39 C37 119.6(2)
C30 C39 C34 132.5(2)
C37 C39 C34 107.90(19)
C32 C38 C31 119.3(2)
C32 C38 C35 132.5(2)
C31 C38 C35 108.27(19)
C17 C37 C39 122.2(2)
C17 C37 N4 127.6(2)
C39 C37 N4 110.22(19)
N1 C36 N2 103.92(16)
N1 C36 C14 111.6(2)
N2 C36 C14 113.90(19)
N1 C36 H36A 109.1
N2 C36 H36A 109.1
C14 C36 H36A 109.1
O2 C45 N4 127.0(2)
O2 C45 C34 125.5(2)
N4 C45 C34 107.5(2)
N1 C35 C38 115.04(18)
N1 C35 C40 108.49(17)
C38 C35 C40 102.28(18)
N1 C35 C34 102.90(16)
C38 C35 C34 117.18(17)
C40 C35 C34 110.93(17)
N2 C34 C39 120.26(18)
N2 C34 C45 111.41(19)
C39 C34 C45 102.40(18)
N2 C34 C35 100.40(16)
C39 C34 C35 113.98(17)
C45 C34 C35 108.25(17)
C9 C33 C28 118.5(2)
C9 C33 C26 119.4(2)
C28 C33 C26 122.1(2)
C38 C32 C25 118.9(2)
C38 C32 H32A 120.5
C25 C32 H32A 120.5
C24 C31 C38 122.1(2)
C24 C31 N3 127.5(2)
C38 C31 N3 110.40(19)
C39 C30 C21 118.7(2)
C39 C30 H30A 120.6
C21 C30 H30A 120.6
C27 C29 C13 117.3(2)
C27 C29 C14 121.0(2)
C13 C29 C14 121.7(3)
C33 C28 C8 120.7(3)
C33 C28 H28A 119.7
C8 C28 H28A 119.7
C29 C27 C5 122.1(3)
C29 C27 H27A 119.0
C5 C27 H27A 119.0
N4 C26 C33 114.90(19)
N4 C26 H26A 108.5
C33 C26 H26A 108.5
N4 C26 H26B 108.5
C33 C26 H26B 108.5
H26A C26 H26B 107.5
C15 C25 C32 121.1(2)
C15 C25 H25A 119.4
C32 C25 H25A 119.4
C31 C24 C15 117.5(2)
C31 C24 H24A 121.3
C15 C24 H24A 121.3
O1 C23 O4 125.5(2)
O1 C23 N2 123.4(2)
O4 C23 N2 111.1(2)
N3 C22 C16 114.2(2)
N3 C22 H22A 108.7
C16 C22 H22A 108.7
N3 C22 H22B 108.7
C16 C22 H22B 108.7
H22A C22 H22B 107.6
C12 C21 C30 120.6(3)
C12 C21 H21A 119.7
C30 C21 H21A 119.7
C37 C17 C12 117.6(3)
C37 C17 H17A 121.2
C12 C17 H17A 121.2
C19 C16 C44 117.4(3)
C19 C16 C22 122.9(2)
C44 C16 C22 119.7(2)
C25 C15 C24 121.1(2)
C25 C15 H15A 119.5
C24 C15 H15A 119.5
C29 C14 C36 113.8(2)
C29 C14 H14A 108.8
C36 C14 H14A 108.8
C29 C14 H14B 108.8
C36 C14 H14B 108.8
H14A C14 H14B 107.7
C29 C13 C3 120.9(3)
C29 C13 H13A 119.6
C3 C13 H13A 119.6
C21 C12 C17 121.3(3)
C21 C12 H12A 119.4
C17 C12 H12A 119.4
C5 C11 C3 120.3(3)
C5 C11 H11A 119.8
C3 C11 H11A 119.8
C4 C10 C9 120.6(3)
C4 C10 H10A 119.7
C9 C10 H10A 119.7
C33 C9 C10 120.4(3)
C33 C9 H9A 119.8
C10 C9 H9A 119.8
C4 C8 C28 120.5(3)
C4 C8 H8A 119.8
C28 C8 H8A 119.8
C16 C19 C18 121.4(3)
C16 C19 H19A 119.3
C18 C19 H19A 119.3
O4 C7 C2 108.7(2)
O4 C7 C6 102.4(2)
C2 C7 C6 112.0(3)
O4 C7 C1 109.5(2)
C2 C7 C1 113.5(3)
C6 C7 C1 110.1(3)
C7 C6 H6A 109.5
C7 C6 H6B 109.5
H6A C6 H6B 109.5
C7 C6 H6C 109.5
H6A C6 H6C 109.5
H6B C6 H6C 109.5
C11 C5 C27 119.6(3)
C11 C5 H5A 120.2
C27 C5 H5A 120.2
C8 C4 C10 119.4(3)
C8 C4 H4A 120.3
C10 C4 H4A 120.3
C11 C3 C13 119.8(3)
C11 C3 H3A 120.1
C13 C3 H3A 120.1
C43 C18 C19 120.8(3)
C43 C18 H18A 119.6
C19 C18 H18A 119.6
C18 C43 C46 119.0(3)
C18 C43 H43A 120.5
C46 C43 H43A 120.5
C16 C44 C46 121.2(3)
C16 C44 H44A 119.4
C46 C44 H44A 119.4
C7 C2 H2A 109.5
C7 C2 H2B 109.5
H2A C2 H2B 109.5
C7 C2 H2C 109.5
H2A C2 H2C 109.5
H2B C2 H2C 109.5
C7 C1 H1B 109.5
C7 C1 H1C 109.5
H1B C1 H1C 109.5
C7 C1 H1D 109.5
H1B C1 H1D 109.5
H1C C1 H1D 109.5
C43 C46 C44 120.3(3)
C43 C46 H46A 119.8
C44 C46 H46A 119.8

loop_
_geom_bond_atom_site_label_1
_geom_bond_atom_site_label_2
_geom_bond_distance
O4 C23 1.340(3)
O4 C7 1.473(3)
O3 C40 1.216(3)
N3 C40 1.357(3)
N3 C31 1.398(3)
N3 C22 1.449(3)
N4 C45 1.354(3)
N4 C37 1.401(3)
N4 C26 1.447(3)
N2 C23 1.344(3)
N2 C34 1.447(3)
N2 C36 1.482(3)
N1 C36 1.444(3)
N1 C35 1.464(3)
N1 H1A 0.8600
O2 C45 1.214(3)
C40 C35 1.541(3)
C39 C30 1.371(3)
C39 C37 1.383(3)
C39 C34 1.501(3)
C38 C32 1.375(3)
C38 C31 1.384(3)
C38 C35 1.503(3)
C37 C17 1.374(3)
C36 C14 1.512(3)
C36 H36A 0.9800
C45 C34 1.536(3)
O1 C23 1.204(3)
C35 C34 1.578(3)
C33 C9 1.369(3)
C33 C28 1.374(3)
C33 C26 1.496(3)
C32 C25 1.383(3)
C32 H32A 0.9300
C31 C24 1.378(3)
C30 C21 1.394(3)
C30 H30A 0.9300
C29 C27 1.371(3)
C29 C13 1.374(3)
C29 C14 1.502(3)
C28 C8 1.382(4)
C28 H28A 0.9300
C27 C5 1.379(3)
C27 H27A 0.9300
C26 H26A 0.9700
C26 H26B 0.9700
C25 C15 1.362(3)
C25 H25A 0.9300
C24 C15 1.381(3)
C24 H24A 0.9300
C22 C16 1.503(3)
C22 H22A 0.9700
C22 H22B 0.9700
C21 C12 1.365(4)
C21 H21A 0.9300
C17 C12 1.376(4)
C17 H17A 0.9300
C16 C19 1.358(3)
C16 C44 1.364(3)
C15 H15A 0.9300
C14 H14A 0.9700
C14 H14B 0.9700
C13 C3 1.395(4)
C13 H13A 0.9300
C12 H12A 0.9300
C11 C5 1.353(4)
C11 C3 1.357(4)
C11 H11A 0.9300
C10 C4 1.362(4)
C10 C9 1.383(4)
C10 H10A 0.9300
C9 H9A 0.9300
C8 C4 1.355(4)
C8 H8A 0.9300
C19 C18 1.366(4)
C19 H19A 0.9300
C7 C2 1.500(4)
C7 C6 1.508(4)
C7 C1 1.509(4)
C6 H6A 0.9600
C6 H6B 0.9600
C6 H6C 0.9600
C5 H5A 0.9300
C4 H4A 0.9300
C3 H3A 0.9300
C18 C43 1.342(4)
C18 H18A 0.9300
C43 C46 1.354(5)
C43 H43A 0.9300
C44 C46 1.370(4)
C44 H44A 0.9300
C2 H2A 0.9600
C2 H2B 0.9600
C2 H2C 0.9600
C1 H1B 0.9600
C1 H1C 0.9600
C1 H1D 0.9600
C46 H46A 0.9300

loop_
_geom_torsion_atom_site_label_1
_geom_torsion_atom_site_label_2
_geom_torsion_atom_site_label_3
_geom_torsion_atom_site_label_4
_geom_torsion
C31 N3 C40 O3 178.4(2)
C22 N3 C40 O3 3.5(3)
C31 N3 C40 C35 -0.3(2)
C22 N3 C40 C35 -175.23(18)
C30 C39 C37 C17 1.5(3)
C34 C39 C37 C17 -178.4(2)
C30 C39 C37 N4 -175.92(18)
C34 C39 C37 N4 4.2(2)
C45 N4 C37 C17 -175.2(2)
C26 N4 C37 C17 4.5(3)
C45 N4 C37 C39 2.1(2)
C26 N4 C37 C39 -178.23(19)
C35 N1 C36 N2 27.7(2)
C35 N1 C36 C14 150.90(18)
C23 N2 C36 N1 177.8(2)
C34 N2 C36 N1 -5.9(2)
C23 N2 C36 C14 56.1(3)
C34 N2 C36 C14 -127.5(2)
C37 N4 C45 O2 174.1(2)
C26 N4 C45 O2 -5.6(4)
C37 N4 C45 C34 -7.2(2)
C26 N4 C45 C34 173.05(18)
C36 N1 C35 C38 -166.48(18)
C36 N1 C35 C40 79.7(2)
C36 N1 C35 C34 -37.9(2)
C32 C38 C35 N1 61.9(3)
C31 C38 C35 N1 -118.2(2)
C32 C38 C35 C40 179.3(2)
C31 C38 C35 C40 -0.9(2)
C32 C38 C35 C34 -59.2(3)
C31 C38 C35 C34 120.6(2)
O3 C40 C35 N1 -56.0(3)
N3 C40 C35 N1 122.66(18)
O3 C40 C35 C38 -178.0(2)
N3 C40 C35 C38 0.7(2)
O3 C40 C35 C34 56.3(3)
N3 C40 C35 C34 -125.01(18)
C23 N2 C34 C39 34.1(3)
C36 N2 C34 C39 -142.1(2)
C23 N2 C34 C45 -85.6(3)
C36 N2 C34 C45 98.2(2)
C23 N2 C34 C35 159.9(2)
C36 N2 C34 C35 -16.2(2)
C30 C39 C34 N2 48.1(3)
C37 C39 C34 N2 -132.0(2)
C30 C39 C34 C45 172.2(2)
C37 C39 C34 C45 -7.9(2)
C30 C39 C34 C35 -71.1(3)
C37 C39 C34 C35 108.7(2)
O2 C45 C34 N2 -42.3(3)
N4 C45 C34 N2 138.96(18)
O2 C45 C34 C39 -172.1(2)
N4 C45 C34 C39 9.1(2)
O2 C45 C34 C35 67.2(3)
N4 C45 C34 C35 -111.57(19)
N1 C35 C34 N2 32.1(2)
C38 C35 C34 N2 159.33(18)
C40 C35 C34 N2 -83.8(2)
N1 C35 C34 C39 162.02(18)
C38 C35 C34 C39 -70.7(2)
C40 C35 C34 C39 46.2(2)
N1 C35 C34 C45 -84.8(2)
C38 C35 C34 C45 42.5(3)
C40 C35 C34 C45 159.39(19)
C31 C38 C32 C25 -0.7(3)
C35 C38 C32 C25 179.1(2)
C32 C38 C31 C24 0.7(3)
C35 C38 C31 C24 -179.1(2)
C32 C38 C31 N3 -179.39(19)
C35 C38 C31 N3 0.8(2)
C40 N3 C31 C24 179.6(2)
C22 N3 C31 C24 -5.5(3)
C40 N3 C31 C38 -0.3(2)
C22 N3 C31 C38 174.59(19)
C37 C39 C30 C21 -1.0(3)
C34 C39 C30 C21 178.9(2)
C9 C33 C28 C8 1.0(4)
C26 C33 C28 C8 -176.1(2)
C13 C29 C27 C5 0.6(4)
C14 C29 C27 C5 178.9(2)
C45 N4 C26 C33 98.5(3)
C37 N4 C26 C33 -81.2(3)
C9 C33 C26 N4 153.6(2)
C28 C33 C26 N4 -29.3(3)
C38 C32 C25 C15 0.7(3)
C38 C31 C24 C15 -0.7(3)
N3 C31 C24 C15 179.5(2)
C7 O4 C23 O1 15.8(4)
C7 O4 C23 N2 -165.9(2)
C34 N2 C23 O1 -168.3(2)
C36 N2 C23 O1 7.5(4)
C34 N2 C23 O4 13.4(3)
C36 N2 C23 O4 -170.81(19)
C40 N3 C22 C16 -114.3(2)
C31 N3 C22 C16 71.5(3)
C39 C30 C21 C12 -0.3(3)
C39 C37 C17 C12 -0.7(3)
N4 C37 C17 C12 176.3(2)
N3 C22 C16 C19 32.4(3)
N3 C22 C16 C44 -149.3(3)
C32 C25 C15 C24 -0.7(4)
C31 C24 C15 C25 0.6(4)
C27 C29 C14 C36 51.1(3)
C13 C29 C14 C36 -130.6(2)
N1 C36 C14 C29 83.0(3)
N2 C36 C14 C29 -159.7(2)
C27 C29 C13 C3 1.0(4)
C14 C29 C13 C3 -177.3(2)
C30 C21 C12 C17 1.2(4)
C37 C17 C12 C21 -0.7(4)
C28 C33 C9 C10 -0.8(4)
C26 C33 C9 C10 176.3(2)
C4 C10 C9 C33 0.2(4)
C33 C28 C8 C4 -0.5(4)
C44 C16 C19 C18 -1.2(4)
C22 C16 C19 C18 177.1(3)
C23 O4 C7 C2 -74.8(3)
C23 O4 C7 C6 166.6(2)
C23 O4 C7 C1 49.7(3)
C3 C11 C5 C27 -0.2(5)
C29 C27 C5 C11 -1.0(4)
C28 C8 C4 C10 -0.1(4)
C9 C10 C4 C8 0.3(5)
C5 C11 C3 C13 1.8(5)
C29 C13 C3 C11 -2.2(4)
C16 C19 C18 C43 -0.4(5)
C19 C18 C43 C46 2.2(5)
C19 C16 C44 C46 1.0(5)
C22 C16 C44 C46 -177.4(3)
C18 C43 C46 C44 -2.3(6)
C16 C44 C46 C43 0.8(6)
